data_4337528
loop_
_publ_author_name
'Hoeke, Veronika'
'Stammler, Anja'
'B\"ogge, Hartmut'
'Schnack, J\"urgen'
'Glaser, Thorsten'

_publ_section_title
;
 Strong and anisotropic superexchange in the single-molecule magnet (SMM)
 [MnIII(6)OsIII]3+: promoting SMM behavior through 3d-5d transition metal
 substitution.
;
_journal_issue 1
_journal_name_full 'Inorganic chemistry'
_journal_page_first 257
_journal_page_last 268
_journal_paper_doi 10.1021/ic4022068
_journal_volume 53
_journal_year 2014
_chemical_formula_moiety 'C150 H216 N18 O18 Mn6 Os , 3(Cl O4) , 12(C H4 O)'
_chemical_formula_sum 'C162 H264 Cl3 Mn6 N18 O42 Os'
_chemical_formula_weight 3762.10
_chemical_name_systematic
; 
 ? 
;
_space_group_IT_number 14
_symmetry_cell_setting monoclinic
_symmetry_space_group_name_Hall '-P 2yn'
_symmetry_space_group_name_H-M 'P 1 21/n 1'
_atom_sites_solution_hydrogens mixed
_atom_sites_solution_primary direct
_atom_sites_solution_secondary difmap
_audit_creation_method SHELXL-97
_cell_angle_alpha 90.00
_cell_angle_beta 93.491(2)
_cell_angle_gamma 90.00
_cell_formula_units_Z 2
_cell_length_a 18.5295(11)
_cell_length_b 25.7151(15)
_cell_length_c 19.4977(10)
_cell_measurement_reflns_used 9978
_cell_measurement_temperature 100(2)
_cell_measurement_theta_max 27.00
_cell_measurement_theta_min 2.44
_cell_volume 9273.2(9)
_computing_cell_refinement 'APEX2 v2009.11-0 (Bruker AXS, 2009)'
_computing_data_collection 'APEX2 v2009.11-0 (Bruker AXS, 2009)'
_computing_data_reduction 'SAINT (Bruker AXS, 2009)'
_computing_molecular_graphics 'DIAMOND 2.1 (Crystal Impact, 2001)'
_computing_publication_material 'SHELXL-97 (Sheldrick, 2008)'
_computing_structure_refinement 'SHELXL-97 (Sheldrick, 2008)'
_computing_structure_solution 'SHELXS-97 (Sheldrick, 2008)'
_diffrn_ambient_temperature 100(2)
_diffrn_measured_fraction_theta_full 0.998
_diffrn_measured_fraction_theta_max 0.998
_diffrn_measurement_device 'Bruker KAPPA APEX II'
_diffrn_measurement_device_type 'four circle diffractometer'
_diffrn_measurement_method 'omega- and phi-scans'
_diffrn_radiation_monochromator 'graphite monochromator'
_diffrn_radiation_source 'fine focus sealed tube'
_diffrn_radiation_type MoK\a
_diffrn_radiation_wavelength 0.71073
_diffrn_reflns_av_R_equivalents 0.0232
_diffrn_reflns_av_sigmaI/netI 0.0098
_diffrn_reflns_limit_h_max 23
_diffrn_reflns_limit_h_min -23
_diffrn_reflns_limit_k_max 32
_diffrn_reflns_limit_k_min -32
_diffrn_reflns_limit_l_max 24
_diffrn_reflns_limit_l_min -24
_diffrn_reflns_number 451544
_diffrn_reflns_theta_full 27.00
_diffrn_reflns_theta_max 27.00
_diffrn_reflns_theta_min 2.44
_diffrn_standards_decay_% 0
_diffrn_standards_interval_count 0
_diffrn_standards_interval_time 0
_diffrn_standards_number 0
_exptl_absorpt_coefficient_mu 1.197
_exptl_absorpt_correction_T_max 0.7958
_exptl_absorpt_correction_T_min 0.7460
_exptl_absorpt_correction_type multi-scan
_exptl_absorpt_process_details 'SADABS 2008/1 (Bruker AXS, 2008)'
_exptl_crystal_colour brown
_exptl_crystal_density_diffrn 1.347
_exptl_crystal_density_method 'not measured'
_exptl_crystal_description rhomb
_exptl_crystal_F_000 3950
_exptl_crystal_size_max 0.26
_exptl_crystal_size_mid 0.25
_exptl_crystal_size_min 0.20
_refine_diff_density_max 1.022
_refine_diff_density_min -0.883
_refine_diff_density_rms 0.065
_refine_ls_extinction_method none
_refine_ls_goodness_of_fit_ref 1.097
_refine_ls_hydrogen_treatment mixed
_refine_ls_matrix_type full
_refine_ls_number_parameters 1166
_refine_ls_number_reflns 20212
_refine_ls_number_restraints 16
_refine_ls_restrained_S_all 1.098
_refine_ls_R_factor_all 0.0316
_refine_ls_R_factor_gt 0.0263
_refine_ls_shift/su_max 0.059
_refine_ls_shift/su_mean 0.001
_refine_ls_structure_factor_coef Fsqd
_refine_ls_weighting_details 'calc w=1/[\s^2^(Fo^2^)+(0.0273P)^2^+12.6162P] where P=(Fo^2^+2Fc^2^)/3'
_refine_ls_weighting_scheme calc
_refine_ls_wR_factor_gt 0.0643
_refine_ls_wR_factor_ref 0.0697
_reflns_number_gt 18395
_reflns_number_total 20212
_reflns_threshold_expression >2sigma(I)
_cod_data_source_file ic4022068_si_002.cif
_cod_data_source_block g1907
_cod_original_sg_symbol_H-M P2(1)/n
_cod_database_code 4337528

loop_
_symmetry_equiv_pos_as_xyz
'x, y, z'
'-x+1/2, y+1/2, -z+1/2'
'-x, -y, -z'
'x-1/2, -y-1/2, z-1/2'

loop_
_atom_site_label
_atom_site_type_symbol
_atom_site_fract_x
_atom_site_fract_y
_atom_site_fract_z
_atom_site_U_iso_or_equiv
_atom_site_adp_type
_atom_site_occupancy
_atom_site_symmetry_multiplicity
_atom_site_calc_flag
_atom_site_refinement_flags
_atom_site_disorder_assembly
_atom_site_disorder_group
Os1 Os 0.5000 0.5000 0.5000 0.01080(3) Uani 1 2 d S . .
Mn1 Mn 0.639547(15) 0.469922(11) 0.273781(14) 0.01213(6) Uani 1 1 d . . .
Mn2 Mn 0.389369(15) 0.317442(11) 0.417944(14) 0.01284(6) Uani 1 1 d . . .
Mn3 Mn 0.710112(15) 0.375307(11) 0.599199(14) 0.01241(6) Uani 1 1 d . . .
O11 O 0.68054(7) 0.41665(5) 0.33023(7) 0.0142(3) Uani 1 1 d . . .
O12 O 0.71548(7) 0.51739(5) 0.28995(7) 0.0166(3) Uani 1 1 d . . .
O21 O 0.47022(7) 0.31862(5) 0.36321(7) 0.0141(3) Uani 1 1 d . . .
O22 O 0.32169(7) 0.33901(5) 0.34831(7) 0.0174(3) Uani 1 1 d . . .
O31 O 0.65535(7) 0.32946(5) 0.54020(7) 0.0141(3) Uani 1 1 d . . .
O32 O 0.67161(7) 0.35302(5) 0.68068(7) 0.0163(3) Uani 1 1 d . . .
O401 O 0.70804(8) 0.43614(6) 0.18464(8) 0.0234(3) Uani 1 1 d D . .
H40 H 0.7423(10) 0.4579(6) 0.1775(14) 0.035 Uiso 1 1 d D . .
O402 O 0.36766(8) 0.23373(6) 0.37873(9) 0.0268(3) Uani 1 1 d D . .
H40A H 0.3978(10) 0.2088(7) 0.3884(15) 0.040 Uiso 1 1 d D . .
O403 O 0.79410(8) 0.30766(6) 0.60868(8) 0.0230(3) Uani 1 1 d D . .
H40B H 0.8352(8) 0.3154(10) 0.6294(11) 0.035 Uiso 1 1 d D . .
N11 N 0.56380(8) 0.41978(6) 0.24170(8) 0.0141(3) Uani 1 1 d . . .
N12 N 0.59268(9) 0.51483(6) 0.20157(8) 0.0152(3) Uani 1 1 d . . .
N21 N 0.45275(9) 0.28584(6) 0.49245(8) 0.0146(3) Uani 1 1 d . . .
N22 N 0.31289(9) 0.30445(6) 0.48257(9) 0.0174(3) Uani 1 1 d . . .
N31 N 0.76370(8) 0.39784(6) 0.51963(8) 0.0144(3) Uani 1 1 d . . .
N32 N 0.78129(9) 0.42037(6) 0.65087(8) 0.0158(3) Uani 1 1 d . . .
N41 N 0.57883(9) 0.49854(6) 0.35847(9) 0.0183(3) Uani 1 1 d . . .
N42 N 0.41442(9) 0.39612(7) 0.45552(9) 0.0191(3) Uani 1 1 d . . .
N43 N 0.62793(9) 0.43569(7) 0.57826(9) 0.0186(3) Uani 1 1 d . . .
C1 C 0.64347(10) 0.38464(7) 0.36673(9) 0.0118(3) Uani 1 1 d . . .
C2 C 0.57553(10) 0.36486(7) 0.34154(9) 0.0119(3) Uani 1 1 d . . .
C3 C 0.53477(10) 0.33351(7) 0.38571(9) 0.0120(3) Uani 1 1 d . . .
C4 C 0.56371(10) 0.31954(7) 0.45252(9) 0.0122(3) Uani 1 1 d . . .
C5 C 0.63235(10) 0.33973(7) 0.47691(9) 0.0119(3) Uani 1 1 d . . .
C6 C 0.67360(10) 0.37035(7) 0.43304(9) 0.0123(3) Uani 1 1 d . . .
C11 C 0.54685(10) 0.37661(7) 0.27174(9) 0.0130(3) Uani 1 1 d . . .
C12 C 0.50160(11) 0.33683(8) 0.23205(10) 0.0173(4) Uani 1 1 d . . .
H12C H 0.5167 0.3350 0.1848 0.026 Uiso 1 1 calc R . .
H12B H 0.4506 0.3469 0.2315 0.026 Uiso 1 1 calc R . .
H12A H 0.5081 0.3027 0.2540 0.026 Uiso 1 1 calc R . .
C13 C 0.53550(11) 0.43284(8) 0.17150(10) 0.0176(4) Uani 1 1 d . . .
H13B H 0.4884 0.4154 0.1614 0.021 Uiso 1 1 calc R . .
H13A H 0.5695 0.4207 0.1377 0.021 Uiso 1 1 calc R . .
C14 C 0.52619(11) 0.49208(8) 0.16617(10) 0.0179(4) Uani 1 1 d . . .
C15 C 0.46147(11) 0.51000(8) 0.20482(12) 0.0229(4) Uani 1 1 d . . .
H15A H 0.4171 0.4948 0.1834 0.034 Uiso 1 1 calc R . .
H15B H 0.4581 0.5480 0.2030 0.034 Uiso 1 1 calc R . .
H15C H 0.4676 0.4987 0.2528 0.034 Uiso 1 1 calc R . .
C16 C 0.51792(13) 0.50667(9) 0.09004(11) 0.0261(5) Uani 1 1 d . . .
H16B H 0.5633 0.4997 0.0685 0.039 Uiso 1 1 calc R . .
H16A H 0.5061 0.5437 0.0856 0.039 Uiso 1 1 calc R . .
H16C H 0.4790 0.4860 0.0673 0.039 Uiso 1 1 calc R . .
C17 C 0.61263(11) 0.56153(8) 0.18777(10) 0.0184(4) Uani 1 1 d . . .
H17 H 0.5845 0.5796 0.1531 0.022 Uiso 1 1 calc R . .
C21 C 0.52307(10) 0.28648(7) 0.49737(9) 0.0135(3) Uani 1 1 d . . .
C22 C 0.56285(11) 0.25012(8) 0.54767(10) 0.0172(4) Uani 1 1 d . . .
H22C H 0.5631 0.2649 0.5940 0.026 Uiso 1 1 calc R . .
H22A H 0.6127 0.2457 0.5346 0.026 Uiso 1 1 calc R . .
H22B H 0.5385 0.2163 0.5469 0.026 Uiso 1 1 calc R . .
C23 C 0.40976(11) 0.25406(8) 0.53802(10) 0.0191(4) Uani 1 1 d . . .
H23A H 0.4376 0.2480 0.5822 0.023 Uiso 1 1 calc R . .
H23B H 0.3987 0.2199 0.5164 0.023 Uiso 1 1 calc R . .
C24 C 0.33924(11) 0.28288(9) 0.55068(10) 0.0209(4) Uani 1 1 d . . .
C25 C 0.35359(12) 0.32849(9) 0.60004(11) 0.0266(5) Uani 1 1 d . . .
H25A H 0.3088 0.3482 0.6041 0.040 Uiso 1 1 calc R . .
H25C H 0.3906 0.3512 0.5823 0.040 Uiso 1 1 calc R . .
H25B H 0.3705 0.3152 0.6453 0.040 Uiso 1 1 calc R . .
C26 C 0.28586(12) 0.24400(10) 0.57917(12) 0.0307(5) Uani 1 1 d . . .
H26A H 0.2700 0.2193 0.5430 0.046 Uiso 1 1 calc R . .
H26C H 0.2438 0.2628 0.5948 0.046 Uiso 1 1 calc R . .
H26B H 0.3096 0.2251 0.6179 0.046 Uiso 1 1 calc R . .
C27 C 0.24564(11) 0.31593(8) 0.47060(11) 0.0210(4) Uani 1 1 d . . .
H27 H 0.2144 0.3087 0.5063 0.025 Uiso 1 1 calc R . .
C31 C 0.74545(10) 0.38915(7) 0.45521(10) 0.0131(3) Uani 1 1 d . . .
C32 C 0.80225(10) 0.39503(8) 0.40327(10) 0.0168(4) Uani 1 1 d . . .
H32C H 0.8101 0.4320 0.3943 0.025 Uiso 1 1 calc R . .
H32B H 0.7858 0.3776 0.3604 0.025 Uiso 1 1 calc R . .
H32A H 0.8476 0.3792 0.4214 0.025 Uiso 1 1 calc R . .
C33 C 0.83631(10) 0.41718(8) 0.54177(10) 0.0183(4) Uani 1 1 d . . .
H33A H 0.8555 0.4389 0.5051 0.022 Uiso 1 1 calc R . .
H33B H 0.8696 0.3875 0.5507 0.022 Uiso 1 1 calc R . .
C34 C 0.83135(11) 0.44952(8) 0.60731(10) 0.0189(4) Uani 1 1 d . . .
C35 C 0.90729(12) 0.45473(9) 0.64180(12) 0.0264(5) Uani 1 1 d . . .
H35C H 0.9065 0.4798 0.6796 0.040 Uiso 1 1 calc R . .
H35A H 0.9406 0.4669 0.6081 0.040 Uiso 1 1 calc R . .
H35B H 0.9235 0.4209 0.6599 0.040 Uiso 1 1 calc R . .
C36 C 0.79701(12) 0.50248(8) 0.59128(11) 0.0232(4) Uani 1 1 d . . .
H36A H 0.7498 0.4976 0.5667 0.035 Uiso 1 1 calc R . .
H36C H 0.8285 0.5226 0.5626 0.035 Uiso 1 1 calc R . .
H36B H 0.7907 0.5212 0.6343 0.035 Uiso 1 1 calc R . .
C37 C 0.78119(11) 0.43009(8) 0.71580(10) 0.0184(4) Uani 1 1 d . . .
H37 H 0.8167 0.4538 0.7339 0.022 Uiso 1 1 calc R . .
C41 C 0.55126(10) 0.49898(7) 0.40986(10) 0.0147(4) Uani 1 1 d . . .
C42 C 0.44561(10) 0.43328(7) 0.47166(10) 0.0151(4) Uani 1 1 d . . .
C43 C 0.58186(10) 0.45831(7) 0.54939(10) 0.0150(4) Uani 1 1 d . . .
C101 C 0.72272(10) 0.56603(7) 0.26969(10) 0.0158(4) Uani 1 1 d . . .
C102 C 0.67349(11) 0.58892(8) 0.21985(10) 0.0183(4) Uani 1 1 d . . .
C103 C 0.68442(11) 0.64006(8) 0.19643(11) 0.0213(4) Uani 1 1 d . . .
H10 H 0.6511 0.6546 0.1627 0.026 Uiso 1 1 calc R . .
C104 C 0.74240(11) 0.66942(8) 0.22148(11) 0.0204(4) Uani 1 1 d . . .
C105 C 0.78969(11) 0.64651(8) 0.27170(11) 0.0191(4) Uani 1 1 d . . .
H10A H 0.8295 0.6666 0.2898 0.023 Uiso 1 1 calc R . .
C106 C 0.78208(11) 0.59623(8) 0.29679(10) 0.0170(4) Uani 1 1 d . . .
C110 C 0.83723(11) 0.57304(8) 0.35038(11) 0.0192(4) Uani 1 1 d . . .
C111 C 0.87610(12) 0.52689(8) 0.31881(12) 0.0241(4) Uani 1 1 d . . .
H11B H 0.9019 0.5389 0.2793 0.036 Uiso 1 1 calc R . .
H11C H 0.8405 0.5005 0.3036 0.036 Uiso 1 1 calc R . .
H11A H 0.9107 0.5118 0.3533 0.036 Uiso 1 1 calc R . .
C112 C 0.89534(13) 0.61273(9) 0.37457(13) 0.0304(5) Uani 1 1 d . . .
H11F H 0.8721 0.6433 0.3937 0.046 Uiso 1 1 calc R . .
H11E H 0.9228 0.6233 0.3355 0.046 Uiso 1 1 calc R . .
H11D H 0.9282 0.5969 0.4099 0.046 Uiso 1 1 calc R . .
C113 C 0.79991(12) 0.55467(9) 0.41439(11) 0.0244(4) Uani 1 1 d . . .
H11G H 0.7620 0.5295 0.4008 0.037 Uiso 1 1 calc R . .
H11H H 0.7783 0.5846 0.4366 0.037 Uiso 1 1 calc R . .
H11I H 0.8356 0.5382 0.4466 0.037 Uiso 1 1 calc R . .
C120 C 0.75360(12) 0.72451(8) 0.19329(12) 0.0254(5) Uani 1 1 d . . .
C121 C 0.68804(15) 0.75818(10) 0.20738(17) 0.0430(7) Uani 1 1 d . . .
H12D H 0.6448 0.7437 0.1830 0.065 Uiso 1 1 calc R . .
H12E H 0.6960 0.7937 0.1913 0.065 Uiso 1 1 calc R . .
H12F H 0.6814 0.7587 0.2569 0.065 Uiso 1 1 calc R . .
C122 C 0.76198(18) 0.72147(11) 0.11615(14) 0.0445(7) Uani 1 1 d . . .
H12I H 0.7716 0.7563 0.0984 0.067 Uiso 1 1 calc R . .
H12H H 0.7174 0.7078 0.0933 0.067 Uiso 1 1 calc R . .
H12G H 0.8024 0.6984 0.1071 0.067 Uiso 1 1 calc R . .
C123 C 0.82070(14) 0.75095(9) 0.22711(14) 0.0345(6) Uani 1 1 d . . .
H12K H 0.8160 0.7532 0.2768 0.052 Uiso 1 1 calc R . .
H12J H 0.8253 0.7860 0.2081 0.052 Uiso 1 1 calc R . .
H12L H 0.8638 0.7305 0.2180 0.052 Uiso 1 1 calc R . .
C201 C 0.25169(10) 0.34855(7) 0.34968(11) 0.0178(4) Uani 1 1 d . . .
C202 C 0.21280(11) 0.33850(8) 0.40878(11) 0.0200(4) Uani 1 1 d . . .
C203 C 0.13848(11) 0.34952(8) 0.40868(12) 0.0231(4) Uani 1 1 d . . .
H20 H 0.1133 0.3421 0.4486 0.028 Uiso 1 1 calc R . .
C204 C 0.10131(11) 0.37082(8) 0.35238(12) 0.0227(4) Uani 1 1 d . . .
C205 C 0.13992(11) 0.37925(8) 0.29384(12) 0.0237(4) Uani 1 1 d . . .
H20A H 0.1146 0.3935 0.2544 0.028 Uiso 1 1 calc R . .
C206 C 0.21316(11) 0.36813(8) 0.28975(11) 0.0208(4) Uani 1 1 d . . .
C210 C 0.25166(12) 0.37608(9) 0.22294(12) 0.0257(5) Uani 1 1 d . . .
C211 C 0.19963(14) 0.39452(13) 0.16336(14) 0.0421(7) Uani 1 1 d . . .
H21B H 0.2262 0.3985 0.1218 0.063 Uiso 1 1 calc R . .
H21A H 0.1785 0.4280 0.1753 0.063 Uiso 1 1 calc R . .
H21C H 0.1610 0.3688 0.1551 0.063 Uiso 1 1 calc R . .
C212 C 0.28474(13) 0.32465(10) 0.19989(12) 0.0281(5) Uani 1 1 d . . .
H21F H 0.3195 0.3120 0.2359 0.042 Uiso 1 1 calc R . .
H21D H 0.3095 0.3303 0.1575 0.042 Uiso 1 1 calc R . .
H21E H 0.2463 0.2988 0.1915 0.042 Uiso 1 1 calc R . .
C213 C 0.31128(13) 0.41757(9) 0.23343(13) 0.0305(5) Uani 1 1 d . . .
H21I H 0.2894 0.4509 0.2450 0.046 Uiso 1 1 calc R . .
H21H H 0.3366 0.4214 0.1910 0.046 Uiso 1 1 calc R . .
H21G H 0.3457 0.4069 0.2709 0.046 Uiso 1 1 calc R . .
C220 C 0.01992(11) 0.38233(9) 0.35484(13) 0.0267(5) Uani 1 1 d . . .
C221 C 0.00679(12) 0.41386(9) 0.41983(13) 0.0282(5) Uani 1 1 d . . .
H22E H -0.0442 0.4242 0.4192 0.042 Uiso 1 1 calc R . .
H22D H 0.0373 0.4450 0.4212 0.042 Uiso 1 1 calc R . .
H22F H 0.0188 0.3925 0.4606 0.042 Uiso 1 1 calc R . .
C222 C -0.02074(12) 0.33064(10) 0.35681(16) 0.0374(6) Uani 1 1 d . . .
H22G H -0.0111 0.3101 0.3160 0.056 Uiso 1 1 calc R . .
H22H H -0.0728 0.3374 0.3575 0.056 Uiso 1 1 calc R . .
H22I H -0.0044 0.3113 0.3982 0.056 Uiso 1 1 calc R . .
C223 C -0.00960(13) 0.41308(11) 0.29216(14) 0.0373(6) Uani 1 1 d . . .
H22J H -0.0039 0.3926 0.2505 0.056 Uiso 1 1 calc R . .
H22K H 0.0171 0.4458 0.2893 0.056 Uiso 1 1 calc R . .
H22L H -0.0610 0.4206 0.2966 0.056 Uiso 1 1 calc R . .
C301 C 0.67940(10) 0.37159(7) 0.74386(10) 0.0154(4) Uani 1 1 d . . .
C302 C 0.73321(11) 0.40885(8) 0.76339(10) 0.0172(4) Uani 1 1 d . . .
C303 C 0.74229(11) 0.42614(8) 0.83199(10) 0.0197(4) Uani 1 1 d . . .
H30 H 0.7787 0.4511 0.8439 0.024 Uiso 1 1 calc R . .
C304 C 0.69964(11) 0.40775(8) 0.88212(10) 0.0193(4) Uani 1 1 d . . .
C305 C 0.64576(11) 0.37169(8) 0.86145(10) 0.0182(4) Uani 1 1 d . . .
H30A H 0.6157 0.3588 0.8954 0.022 Uiso 1 1 calc R . .
C306 C 0.63340(10) 0.35352(7) 0.79460(10) 0.0163(4) Uani 1 1 d . . .
C310 C 0.57246(11) 0.31475(8) 0.77552(10) 0.0183(4) Uani 1 1 d . . .
C311 C 0.60530(12) 0.26289(8) 0.75360(11) 0.0224(4) Uani 1 1 d . . .
H31B H 0.6366 0.2690 0.7156 0.034 Uiso 1 1 calc R . .
H31C H 0.5664 0.2389 0.7386 0.034 Uiso 1 1 calc R . .
H31A H 0.6338 0.2477 0.7926 0.034 Uiso 1 1 calc R . .
C312 C 0.52190(11) 0.33653(9) 0.71677(11) 0.0225(4) Uani 1 1 d . . .
H31E H 0.5498 0.3435 0.6766 0.034 Uiso 1 1 calc R . .
H31D H 0.4998 0.3689 0.7318 0.034 Uiso 1 1 calc R . .
H31F H 0.4839 0.3111 0.7045 0.034 Uiso 1 1 calc R . .
C313 C 0.52571(12) 0.30447(9) 0.83632(11) 0.0259(5) Uani 1 1 d . . .
H31G H 0.4853 0.2817 0.8215 0.039 Uiso 1 1 calc R . .
H31I H 0.5069 0.3375 0.8528 0.039 Uiso 1 1 calc R . .
H31H H 0.5551 0.2876 0.8735 0.039 Uiso 1 1 calc R . .
C320 C 0.71280(12) 0.42587(9) 0.95695(11) 0.0240(4) Uani 1 1 d . . .
C321 C 0.70815(16) 0.48533(10) 0.96041(13) 0.0368(6) Uani 1 1 d . . .
H32D H 0.6604 0.4967 0.9418 0.055 Uiso 1 1 calc R . .
H32F H 0.7456 0.5006 0.9333 0.055 Uiso 1 1 calc R . .
H32E H 0.7154 0.4967 1.0083 0.055 Uiso 1 1 calc R . .
C322 C 0.78824(13) 0.40848(11) 0.98409(12) 0.0336(5) Uani 1 1 d . . .
H32I H 0.7973 0.4207 1.0314 0.050 Uiso 1 1 calc R . .
H32G H 0.8246 0.4232 0.9552 0.050 Uiso 1 1 calc R . .
H32H H 0.7911 0.3704 0.9830 0.050 Uiso 1 1 calc R . .
C323 C 0.65733(14) 0.40325(11) 1.00386(12) 0.0344(6) Uani 1 1 d . . .
H32J H 0.6086 0.4138 0.9870 0.052 Uiso 1 1 calc R . .
H32K H 0.6672 0.4163 1.0507 0.052 Uiso 1 1 calc R . .
H32L H 0.6607 0.3652 1.0039 0.052 Uiso 1 1 calc R . .
C401 C 0.73606(19) 0.38465(11) 0.18707(14) 0.0469(8) Uani 1 1 d D . .
H40D H 0.7576 0.3767 0.1436 0.070 Uiso 1 1 calc R . .
H40E H 0.6968 0.3601 0.1942 0.070 Uiso 1 1 calc R . .
H40C H 0.7730 0.3817 0.2250 0.070 Uiso 1 1 calc R . .
C402 C 0.30078(13) 0.21407(9) 0.34966(14) 0.0334(5) Uani 1 1 d D . .
H40G H 0.2879 0.2322 0.3064 0.050 Uiso 1 1 calc R . .
H40F H 0.2629 0.2197 0.3818 0.050 Uiso 1 1 calc R . .
H40H H 0.3055 0.1768 0.3407 0.050 Uiso 1 1 calc R . .
C403 C 0.80395(14) 0.27208(9) 0.55388(13) 0.0308(5) Uani 1 1 d D . .
H40J H 0.8207 0.2910 0.5142 0.046 Uiso 1 1 calc R . .
H40K H 0.7579 0.2549 0.5409 0.046 Uiso 1 1 calc R . .
H40I H 0.8400 0.2459 0.5689 0.046 Uiso 1 1 calc R . .
Cl1 Cl 0.55199(4) 0.26095(3) 0.05443(3) 0.03948(15) Uani 1 1 d . . .
O101 O 0.52073(15) 0.31116(10) 0.05199(12) 0.0711(8) Uani 1 1 d . . .
O102 O 0.60690(12) 0.25736(10) 0.00751(13) 0.0623(7) Uani 1 1 d . . .
O103 O 0.5809(2) 0.25120(13) 0.12188(13) 0.1175(16) Uani 1 1 d . . .
O104 O 0.49932(19) 0.22247(15) 0.03678(19) 0.1079(12) Uani 1 1 d . . .
Cl2 Cl 0.53040(8) -0.03232(7) 0.65694(9) 0.0488(3) Uani 0.50 1 d P A 1
O105 O 0.5805(7) -0.0032(3) 0.6883(4) 0.045(2) Uani 0.50 1 d P A 1
O106 O 0.5466(3) -0.05613(18) 0.5926(3) 0.0665(15) Uani 0.50 1 d P A 1
O107 O 0.4707(3) 0.0019(2) 0.6437(3) 0.0772(18) Uani 0.50 1 d P A 1
O108 O 0.5121(4) -0.0699(2) 0.7024(3) 0.0814(18) Uani 0.50 1 d P A 1
O1M O 0.56809(11) -0.17948(8) 0.84349(12) 0.0457(5) Uani 1 1 d . . .
H1MO H 0.538(3) -0.1970(19) 0.874(2) 0.101(16) Uiso 1 1 d . . .
C1M C 0.5487(2) -0.19288(14) 0.77644(19) 0.0621(9) Uani 1 1 d . . .
H1M1 H 0.4973 -0.2023 0.7724 0.093 Uiso 1 1 calc R . .
H1M2 H 0.5777 -0.2226 0.7630 0.093 Uiso 1 1 calc R . .
H1M3 H 0.5571 -0.1633 0.7463 0.093 Uiso 1 1 calc R . .
O2M O 0.52968(11) -0.16294(8) 0.58678(12) 0.0482(5) Uani 1 1 d . . .
C2M C 0.45914(16) -0.17529(13) 0.60723(17) 0.0508(8) Uani 1 1 d . . .
H2M1 H 0.4574 -0.2121 0.6203 0.076 Uiso 1 1 calc R . .
H2M2 H 0.4236 -0.1687 0.5689 0.076 Uiso 1 1 calc R . .
H2M3 H 0.4480 -0.1536 0.6466 0.076 Uiso 1 1 calc R . .
O3M O 0.81984(12) 0.49522(10) 0.13954(12) 0.0585(6) Uani 1 1 d . . .
C3M C 0.8181(2) 0.54770(17) 0.11973(18) 0.0747(13) Uani 1 1 d . . .
H3M1 H 0.8407 0.5690 0.1568 0.112 Uiso 1 1 calc R . .
H3M2 H 0.7678 0.5587 0.1104 0.112 Uiso 1 1 calc R . .
H3M3 H 0.8446 0.5520 0.0781 0.112 Uiso 1 1 calc R . .
O4M O 0.42520(14) 0.36496(10) -0.04242(11) 0.0581(7) Uani 1 1 d . . .
H4MO H 0.456(3) 0.349(2) -0.014(3) 0.111(18) Uiso 1 1 d . . .
C4M C 0.37619(17) 0.37919(11) 0.00533(16) 0.0454(7) Uani 1 1 d . . .
H4M1 H 0.4019 0.3965 0.0443 0.068 Uiso 1 1 calc R . .
H4M2 H 0.3518 0.3481 0.0215 0.068 Uiso 1 1 calc R . .
H4M3 H 0.3402 0.4030 -0.0162 0.068 Uiso 1 1 calc R . .
O5M O 0.5136(4) 0.0123(3) 0.5229(3) 0.098(2) Uani 0.50 1 d PD . 1
C5M C 0.5858(5) 0.0291(6) 0.5281(6) 0.119(4) Uani 0.50 1 d PD B 1
H5M1 H 0.6113 0.0152 0.4895 0.178 Uiso 0.50 1 calc PR B 1
H5M2 H 0.6093 0.0166 0.5714 0.178 Uiso 0.50 1 calc PR B 1
H5M3 H 0.5873 0.0671 0.5271 0.178 Uiso 0.50 1 calc PR B 1
O5MB O 0.5331(5) -0.0179(5) 0.6040(6) 0.063(3) Uani 0.25 1 d PD C 2
O5MC O 0.5883(13) -0.0030(9) 0.6690(13) 0.092(9) Uani 0.25 1 d PD C 2
C5MC C 0.5662(7) -0.0629(4) 0.6687(7) 0.107(4) Uani 0.50 1 d PD C 2
O6M O 0.4500(3) 0.0594(2) 0.6221(3) 0.0777(16) Uani 0.50 1 d P D 2
C6M C 0.4495(7) 0.1157(3) 0.6062(6) 0.086(4) Uani 0.50 1 d P D 2
H6M1 H 0.4117 0.1329 0.6309 0.130 Uiso 0.50 1 calc PR D 2
H6M2 H 0.4398 0.1207 0.5566 0.130 Uiso 0.50 1 calc PR D 2
H6M3 H 0.4967 0.1308 0.6203 0.130 Uiso 0.50 1 calc PR D 2
O7M O 0.4967(5) 0.0961(4) 0.5089(6) 0.164(5) Uani 0.50 1 d PD E 1
C7M C 0.4786(15) 0.1065(11) 0.5821(14) 0.231(15) Uani 0.50 1 d PDU E 1
H7M1 H 0.5006 0.1394 0.5977 0.347 Uiso 0.50 1 calc PR E 1
H7M2 H 0.4975 0.0782 0.6117 0.347 Uiso 0.50 1 calc PR E 1
H7M3 H 0.4260 0.1086 0.5845 0.347 Uiso 0.50 1 calc PR E 1

loop_
_atom_site_aniso_label
_atom_site_aniso_U_11
_atom_site_aniso_U_22
_atom_site_aniso_U_33
_atom_site_aniso_U_23
_atom_site_aniso_U_13
_atom_site_aniso_U_12
Os1 0.01106(5) 0.00839(5) 0.01307(5) -0.00145(3) 0.00179(3) 0.00073(3)
Mn1 0.01338(13) 0.01027(13) 0.01281(13) 0.00127(10) 0.00148(10) -0.00078(10)
Mn2 0.01065(13) 0.01191(13) 0.01604(13) -0.00042(10) 0.00151(10) -0.00134(10)
Mn3 0.01218(13) 0.01209(13) 0.01286(13) 0.00028(10) -0.00004(10) -0.00157(10)
O11 0.0138(6) 0.0126(6) 0.0165(6) 0.0027(5) 0.0034(5) -0.0005(5)
O12 0.0177(7) 0.0114(6) 0.0207(7) 0.0038(5) 0.0007(5) -0.0020(5)
O21 0.0119(6) 0.0155(6) 0.0150(6) -0.0010(5) 0.0009(5) -0.0021(5)
O22 0.0113(6) 0.0188(7) 0.0220(7) 0.0003(5) 0.0004(5) -0.0002(5)
O31 0.0161(6) 0.0125(6) 0.0133(6) 0.0021(5) -0.0009(5) -0.0018(5)
O32 0.0193(7) 0.0160(7) 0.0138(6) 0.0004(5) 0.0011(5) -0.0019(5)
O401 0.0294(8) 0.0191(7) 0.0225(7) 0.0012(6) 0.0081(6) 0.0042(6)
O402 0.0201(8) 0.0165(7) 0.0428(9) -0.0063(7) -0.0058(7) -0.0009(6)
O403 0.0214(7) 0.0214(7) 0.0256(8) -0.0035(6) -0.0043(6) 0.0054(6)
N11 0.0150(8) 0.0144(8) 0.0126(7) 0.0003(6) -0.0002(6) 0.0001(6)
N12 0.0147(8) 0.0152(8) 0.0159(8) 0.0016(6) 0.0017(6) 0.0001(6)
N21 0.0152(8) 0.0125(7) 0.0162(8) 0.0003(6) 0.0032(6) -0.0027(6)
N22 0.0156(8) 0.0164(8) 0.0204(8) -0.0011(6) 0.0033(6) -0.0035(6)
N31 0.0120(7) 0.0135(7) 0.0176(8) 0.0008(6) 0.0006(6) -0.0022(6)
N32 0.0149(8) 0.0142(8) 0.0180(8) 0.0008(6) -0.0011(6) -0.0012(6)
N41 0.0195(8) 0.0165(8) 0.0192(8) -0.0012(6) 0.0029(7) 0.0008(6)
N42 0.0169(8) 0.0157(8) 0.0248(9) -0.0031(7) 0.0022(7) -0.0005(7)
N43 0.0173(8) 0.0164(8) 0.0222(8) 0.0003(7) 0.0016(7) 0.0018(7)
C1 0.0132(8) 0.0085(8) 0.0142(8) -0.0012(6) 0.0043(7) 0.0017(6)
C2 0.0137(8) 0.0090(8) 0.0131(8) -0.0008(6) 0.0017(7) 0.0016(7)
C3 0.0118(8) 0.0084(8) 0.0158(9) -0.0026(7) 0.0016(7) 0.0013(6)
C4 0.0122(8) 0.0090(8) 0.0155(9) -0.0007(7) 0.0016(7) 0.0003(6)
C5 0.0128(8) 0.0092(8) 0.0138(8) -0.0010(6) 0.0013(7) 0.0024(7)
C6 0.0124(8) 0.0098(8) 0.0148(8) -0.0010(7) 0.0023(7) 0.0010(7)
C11 0.0119(8) 0.0127(8) 0.0147(9) -0.0020(7) 0.0025(7) 0.0017(7)
C12 0.0217(10) 0.0152(9) 0.0150(9) -0.0014(7) -0.0002(7) -0.0028(7)
C13 0.0221(10) 0.0171(9) 0.0131(9) 0.0018(7) -0.0028(7) -0.0030(8)
C14 0.0187(10) 0.0180(10) 0.0165(9) 0.0031(7) -0.0035(7) -0.0018(7)
C15 0.0163(10) 0.0220(10) 0.0300(11) 0.0026(8) -0.0018(8) -0.0001(8)
C16 0.0329(12) 0.0251(11) 0.0192(10) 0.0073(8) -0.0078(9) -0.0042(9)
C17 0.0185(10) 0.0167(9) 0.0198(9) 0.0047(7) 0.0001(7) 0.0024(7)
C21 0.0171(9) 0.0098(8) 0.0137(8) -0.0023(7) 0.0014(7) -0.0011(7)
C22 0.0170(9) 0.0144(9) 0.0201(9) 0.0049(7) 0.0000(7) -0.0017(7)
C23 0.0162(9) 0.0198(10) 0.0215(10) 0.0052(8) 0.0035(7) -0.0032(8)
C24 0.0164(9) 0.0270(11) 0.0197(10) 0.0037(8) 0.0040(8) -0.0026(8)
C25 0.0237(11) 0.0356(13) 0.0206(10) -0.0038(9) 0.0027(8) 0.0038(9)
C26 0.0203(11) 0.0414(14) 0.0308(12) 0.0129(10) 0.0056(9) -0.0051(10)
C27 0.0171(10) 0.0208(10) 0.0259(10) -0.0028(8) 0.0069(8) -0.0031(8)
C31 0.0135(9) 0.0084(8) 0.0176(9) 0.0003(7) 0.0016(7) 0.0012(7)
C32 0.0131(9) 0.0194(10) 0.0180(9) -0.0022(7) 0.0030(7) -0.0014(7)
C33 0.0128(9) 0.0224(10) 0.0198(9) -0.0008(8) 0.0007(7) -0.0044(7)
C34 0.0170(9) 0.0196(10) 0.0202(10) 0.0000(8) 0.0009(7) -0.0064(8)
C35 0.0206(10) 0.0330(12) 0.0251(11) -0.0019(9) -0.0028(8) -0.0105(9)
C36 0.0289(11) 0.0181(10) 0.0228(10) 0.0012(8) 0.0028(9) -0.0061(8)
C37 0.0196(10) 0.0151(9) 0.0200(9) -0.0012(7) -0.0036(7) -0.0025(7)
C41 0.0135(9) 0.0103(8) 0.0201(9) -0.0012(7) 0.0004(7) 0.0011(7)
C42 0.0125(9) 0.0147(9) 0.0184(9) -0.0002(7) 0.0024(7) 0.0027(7)
C43 0.0158(9) 0.0130(9) 0.0165(9) -0.0035(7) 0.0033(7) -0.0015(7)
C101 0.0175(9) 0.0130(9) 0.0175(9) 0.0013(7) 0.0058(7) 0.0006(7)
C102 0.0180(9) 0.0141(9) 0.0229(10) 0.0031(8) 0.0027(8) -0.0001(7)
C103 0.0213(10) 0.0167(10) 0.0259(10) 0.0068(8) 0.0005(8) 0.0015(8)
C104 0.0224(10) 0.0133(9) 0.0260(10) 0.0048(8) 0.0050(8) -0.0013(8)
C105 0.0178(9) 0.0155(9) 0.0243(10) 0.0007(8) 0.0031(8) -0.0025(7)
C106 0.0182(9) 0.0144(9) 0.0187(9) 0.0016(7) 0.0035(7) 0.0008(7)
C110 0.0183(10) 0.0146(9) 0.0243(10) 0.0022(8) -0.0018(8) -0.0022(7)
C111 0.0203(10) 0.0216(11) 0.0302(11) 0.0035(9) 0.0009(8) 0.0027(8)
C112 0.0278(12) 0.0221(11) 0.0396(13) 0.0057(10) -0.0108(10) -0.0063(9)
C113 0.0305(11) 0.0224(11) 0.0200(10) 0.0010(8) -0.0007(8) -0.0021(9)
C120 0.0289(11) 0.0149(10) 0.0321(12) 0.0095(8) -0.0006(9) -0.0044(8)
C121 0.0363(14) 0.0190(12) 0.073(2) 0.0127(12) 0.0003(13) 0.0015(10)
C122 0.0635(19) 0.0358(14) 0.0341(14) 0.0134(11) 0.0010(13) -0.0197(13)
C123 0.0385(14) 0.0206(11) 0.0436(14) 0.0105(10) -0.0032(11) -0.0097(10)
C201 0.0136(9) 0.0125(9) 0.0272(10) -0.0021(8) 0.0003(7) -0.0015(7)
C202 0.0162(9) 0.0171(9) 0.0268(10) -0.0032(8) 0.0023(8) -0.0019(7)
C203 0.0165(10) 0.0209(10) 0.0324(11) -0.0041(9) 0.0060(8) -0.0019(8)
C204 0.0140(9) 0.0168(10) 0.0371(12) -0.0050(9) 0.0001(8) 0.0006(8)
C205 0.0176(10) 0.0189(10) 0.0340(12) 0.0010(9) -0.0039(8) 0.0008(8)
C206 0.0161(10) 0.0167(9) 0.0295(11) -0.0002(8) -0.0003(8) -0.0010(8)
C210 0.0193(10) 0.0293(12) 0.0279(11) 0.0067(9) -0.0023(8) -0.0003(9)
C211 0.0284(13) 0.0638(19) 0.0335(13) 0.0182(13) -0.0021(10) 0.0047(12)
C212 0.0254(11) 0.0349(13) 0.0242(11) -0.0020(9) 0.0021(9) -0.0044(9)
C213 0.0271(12) 0.0260(12) 0.0388(13) 0.0093(10) 0.0056(10) -0.0017(9)
C220 0.0145(10) 0.0216(11) 0.0440(13) -0.0082(10) 0.0006(9) 0.0010(8)
C221 0.0154(10) 0.0230(11) 0.0462(14) -0.0082(10) 0.0025(9) 0.0011(8)
C222 0.0165(11) 0.0262(12) 0.0702(19) -0.0181(12) 0.0083(11) -0.0030(9)
C223 0.0183(11) 0.0429(15) 0.0498(16) -0.0065(12) -0.0050(10) 0.0094(10)
C301 0.0178(9) 0.0126(9) 0.0155(9) 0.0013(7) -0.0020(7) 0.0038(7)
C302 0.0192(9) 0.0154(9) 0.0168(9) 0.0008(7) -0.0017(7) 0.0014(7)
C303 0.0226(10) 0.0152(9) 0.0206(10) -0.0008(8) -0.0037(8) 0.0002(8)
C304 0.0232(10) 0.0182(10) 0.0163(9) -0.0016(7) -0.0022(8) 0.0058(8)
C305 0.0214(10) 0.0169(9) 0.0164(9) 0.0020(7) 0.0017(7) 0.0049(8)
C306 0.0179(9) 0.0132(9) 0.0174(9) 0.0012(7) -0.0005(7) 0.0033(7)
C310 0.0193(10) 0.0173(9) 0.0184(9) 0.0011(7) 0.0022(7) -0.0016(8)
C311 0.0270(11) 0.0159(10) 0.0244(10) -0.0001(8) 0.0039(8) -0.0022(8)
C312 0.0182(10) 0.0262(11) 0.0227(10) -0.0003(8) -0.0014(8) -0.0011(8)
C313 0.0280(11) 0.0272(11) 0.0234(11) -0.0009(9) 0.0076(9) -0.0056(9)
C320 0.0285(11) 0.0261(11) 0.0170(10) -0.0037(8) -0.0019(8) 0.0017(9)
C321 0.0537(16) 0.0288(12) 0.0275(12) -0.0099(10) -0.0009(11) 0.0022(12)
C322 0.0330(13) 0.0468(15) 0.0201(11) -0.0014(10) -0.0055(9) 0.0032(11)
C323 0.0381(14) 0.0469(15) 0.0184(11) -0.0062(10) 0.0032(9) -0.0027(11)
C401 0.078(2) 0.0330(14) 0.0326(14) 0.0069(11) 0.0229(14) 0.0296(14)
C402 0.0282(12) 0.0208(11) 0.0498(15) -0.0044(10) -0.0089(11) -0.0087(9)
C403 0.0341(13) 0.0241(11) 0.0339(12) -0.0066(10) 0.0006(10) 0.0078(10)
Cl1 0.0460(4) 0.0442(4) 0.0286(3) 0.0015(3) 0.0050(3) 0.0185(3)
O101 0.098(2) 0.0710(16) 0.0446(13) 0.0055(11) 0.0073(12) 0.0584(15)
O102 0.0417(12) 0.0757(17) 0.0709(16) -0.0266(13) 0.0160(11) 0.0089(11)
O103 0.227(4) 0.087(2) 0.0353(13) -0.0032(13) -0.0196(19) 0.097(3)
O104 0.095(2) 0.122(3) 0.112(3) -0.028(2) 0.044(2) -0.052(2)
Cl2 0.0383(7) 0.0575(10) 0.0503(9) -0.0161(7) 0.0010(6) -0.0064(7)
O105 0.074(7) 0.025(3) 0.032(2) -0.0004(17) -0.018(3) 0.000(3)
O106 0.099(4) 0.031(2) 0.073(3) -0.007(2) 0.035(3) 0.007(2)
O107 0.043(3) 0.093(4) 0.094(4) -0.036(3) -0.004(3) 0.027(3)
O108 0.109(5) 0.080(4) 0.055(3) -0.023(3) 0.014(3) -0.034(4)
O1M 0.0308(10) 0.0509(12) 0.0538(12) 0.0088(10) -0.0101(9) -0.0084(9)
C1M 0.064(2) 0.052(2) 0.069(2) -0.0207(17) -0.0129(18) -0.0034(17)
O2M 0.0431(11) 0.0390(11) 0.0621(13) 0.0024(10) 0.0003(10) 0.0136(9)
C2M 0.0403(16) 0.0537(19) 0.0580(19) -0.0196(15) -0.0018(14) 0.0034(14)
O3M 0.0461(13) 0.0780(17) 0.0532(14) -0.0229(12) 0.0180(10) -0.0208(11)
C3M 0.087(3) 0.097(3) 0.0412(18) -0.0076(19) 0.0129(18) -0.051(2)
O4M 0.0654(15) 0.0706(16) 0.0396(11) 0.0230(11) 0.0147(10) 0.0350(13)
C4M 0.0563(18) 0.0358(15) 0.0448(16) -0.0038(12) 0.0102(13) 0.0059(13)
O5M 0.094(5) 0.122(6) 0.079(5) -0.002(4) 0.014(4) 0.010(4)
C5M 0.053(5) 0.196(14) 0.105(8) 0.028(9) -0.010(5) -0.005(7)
O5MB 0.059(6) 0.075(7) 0.058(7) 0.001(6) 0.030(5) 0.001(5)
O5MC 0.028(7) 0.075(12) 0.17(2) -0.001(14) -0.006(13) -0.002(6)
C5MC 0.126(10) 0.061(6) 0.128(10) 0.012(6) -0.050(8) -0.015(6)
O6M 0.070(3) 0.061(3) 0.102(4) 0.016(3) -0.005(3) -0.019(3)
C6M 0.107(8) 0.045(4) 0.099(7) 0.022(5) -0.059(7) -0.028(5)
O7M 0.138(8) 0.172(9) 0.174(9) 0.119(8) -0.063(7) -0.052(6)
C7M 0.248(18) 0.220(17) 0.224(17) 0.021(9) -0.009(9) -0.010(9)

loop_
_atom_type_symbol
_atom_type_description
_atom_type_scat_dispersion_real
_atom_type_scat_dispersion_imag
_atom_type_scat_source
C C 0.0033 0.0016 'International Tables Vol C Tables 4.2.6.8 and 6.1.1.4'
H H 0.0000 0.0000 'International Tables Vol C Tables 4.2.6.8 and 6.1.1.4'
N N 0.0061 0.0033 'International Tables Vol C Tables 4.2.6.8 and 6.1.1.4'
O O 0.0106 0.0060 'International Tables Vol C Tables 4.2.6.8 and 6.1.1.4'
Cl Cl 0.1484 0.1585 'International Tables Vol C Tables 4.2.6.8 and 6.1.1.4'
Mn Mn 0.3368 0.7283 'International Tables Vol C Tables 4.2.6.8 and 6.1.1.4'
Os Os -1.2165 7.6030 'International Tables Vol C Tables 4.2.6.8 and 6.1.1.4'

loop_
_geom_angle_atom_site_label_1
_geom_angle_atom_site_label_2
_geom_angle_atom_site_label_3
_geom_angle
_geom_angle_site_symmetry_1
_geom_angle_site_symmetry_3
C41 Os1 C41 180.00(5) 3_666 .
C41 Os1 C42 89.77(7) 3_666 .
C41 Os1 C42 90.23(7) . .
C41 Os1 C42 90.23(7) 3_666 3_666
C41 Os1 C42 89.77(7) . 3_666
C42 Os1 C42 180.0 . 3_666
C41 Os1 C43 88.40(7) 3_666 .
C41 Os1 C43 91.60(7) . .
C42 Os1 C43 91.52(7) . .
C42 Os1 C43 88.48(7) 3_666 .
C41 Os1 C43 91.60(7) 3_666 3_666
C41 Os1 C43 88.40(7) . 3_666
C42 Os1 C43 88.49(7) . 3_666
C42 Os1 C43 91.51(7) 3_666 3_666
C43 Os1 C43 180.0 . 3_666
C41 Os1 Mn1 172.12(5) 3_666 .
C41 Os1 Mn1 7.88(5) . .
C42 Os1 Mn1 84.85(5) . .
C42 Os1 Mn1 95.14(5) 3_666 .
C43 Os1 Mn1 85.99(5) . .
C43 Os1 Mn1 94.01(5) 3_666 .
C41 Os1 Mn3 93.62(5) 3_666 .
C41 Os1 Mn3 86.38(5) . .
C42 Os1 Mn3 86.00(5) . .
C42 Os1 Mn3 94.00(5) 3_666 .
C43 Os1 Mn3 7.61(5) . .
C43 Os1 Mn3 172.39(5) 3_666 .
Mn1 Os1 Mn3 80.287(5) . .
C41 Os1 Mn2 94.53(5) 3_666 .
C41 Os1 Mn2 85.47(5) . .
C42 Os1 Mn2 6.96(5) . .
C42 Os1 Mn2 173.04(5) 3_666 .
C43 Os1 Mn2 86.58(5) . .
C43 Os1 Mn2 93.42(5) 3_666 .
Mn1 Os1 Mn2 79.628(5) . .
Mn3 Os1 Mn2 80.660(6) . .
O12 Mn1 O11 95.93(6) . .
O12 Mn1 N11 171.06(6) . .
O11 Mn1 N11 87.93(6) . .
O12 Mn1 N12 91.84(6) . .
O11 Mn1 N12 168.90(6) . .
N11 Mn1 N12 83.30(7) . .
O12 Mn1 N41 93.98(6) . .
O11 Mn1 N41 90.65(6) . .
N11 Mn1 N41 94.04(7) . .
N12 Mn1 N41 96.74(7) . .
O12 Mn1 O401 86.12(6) . .
O11 Mn1 O401 86.98(5) . .
N11 Mn1 O401 86.03(6) . .
N12 Mn1 O401 85.63(6) . .
N41 Mn1 O401 177.62(6) . .
O12 Mn1 Os1 99.44(4) . .
O11 Mn1 Os1 79.64(4) . .
N11 Mn1 Os1 89.17(5) . .
N12 Mn1 Os1 106.94(5) . .
N41 Mn1 Os1 11.88(4) . .
O401 Mn1 Os1 165.95(4) . .
O12 Mn1 Mn2 145.94(4) . .
O11 Mn1 Mn2 66.50(4) . .
N11 Mn1 Mn2 42.92(5) . .
N12 Mn1 Mn2 110.44(5) . .
N41 Mn1 Mn2 59.09(4) . .
O401 Mn1 Mn2 119.90(4) . .
Os1 Mn1 Mn2 50.352(4) . .
O12 Mn1 Mn3 88.65(4) . .
O11 Mn1 Mn3 32.27(4) . .
N11 Mn1 Mn3 98.81(5) . .
N12 Mn1 Mn3 156.47(5) . .
N41 Mn1 Mn3 59.78(5) . .
O401 Mn1 Mn3 117.86(4) . .
Os1 Mn1 Mn3 49.938(5) . .
Mn2 Mn1 Mn3 60.603(5) . .
O22 Mn2 O21 96.00(6) . .
O22 Mn2 N22 92.16(7) . .
O21 Mn2 N22 169.47(7) . .
O22 Mn2 N21 172.10(6) . .
O21 Mn2 N21 88.04(6) . .
N22 Mn2 N21 83.09(7) . .
O22 Mn2 N42 95.03(6) . .
O21 Mn2 N42 90.86(6) . .
N22 Mn2 N42 95.06(7) . .
N21 Mn2 N42 91.69(7) . .
O22 Mn2 O402 86.60(6) . .
O21 Mn2 O402 87.48(6) . .
N22 Mn2 O402 86.36(6) . .
N21 Mn2 O402 86.79(6) . .
N42 Mn2 O402 177.79(6) . .
O22 Mn2 Os1 100.66(4) . .
O21 Mn2 Os1 81.49(4) . .
N22 Mn2 Os1 103.57(5) . .
N21 Mn2 Os1 86.64(5) . .
N42 Mn2 Os1 10.51(4) . .
O402 Mn2 Os1 167.34(4) . .
O22 Mn2 Mn1 88.45(4) . .
O21 Mn2 Mn1 34.45(4) . .
N22 Mn2 Mn1 153.01(5) . .
N21 Mn2 Mn1 98.66(5) . .
N42 Mn2 Mn1 58.04(5) . .
O402 Mn2 Mn1 120.59(4) . .
Os1 Mn2 Mn1 50.020(4) . .
O22 Mn2 Mn3 145.64(4) . .
O21 Mn2 Mn3 66.29(4) . .
N22 Mn2 Mn3 109.77(5) . .
N21 Mn2 Mn3 42.25(5) . .
N42 Mn2 Mn3 58.04(4) . .
O402 Mn2 Mn3 119.87(4) . .
Os1 Mn2 Mn3 49.588(4) . .
Mn1 Mn2 Mn3 59.974(5) . .
O32 Mn3 O31 96.14(6) . .
O32 Mn3 N31 172.31(6) . .
O31 Mn3 N31 88.96(6) . .
O32 Mn3 N32 91.37(6) . .
O31 Mn3 N32 170.13(6) . .
N31 Mn3 N32 82.95(7) . .
O32 Mn3 N43 94.50(6) . .
O31 Mn3 N43 89.28(6) . .
N31 Mn3 N43 91.30(6) . .
N32 Mn3 N43 96.51(7) . .
O32 Mn3 O403 89.50(6) . .
O31 Mn3 O403 85.08(6) . .
N31 Mn3 O403 85.20(6) . .
N32 Mn3 O403 88.60(6) . .
N43 Mn3 O403 173.41(6) . .
O32 Mn3 Os1 100.66(4) . .
O31 Mn3 Os1 78.55(4) . .
N31 Mn3 Os1 85.96(5) . .
N32 Mn3 Os1 106.38(5) . .
N43 Mn3 Os1 11.92(4) . .
O403 Mn3 Os1 161.51(4) . .
O32 Mn3 Mn1 146.58(4) . .
O31 Mn3 Mn1 66.05(4) . .
N31 Mn3 Mn1 41.07(5) . .
N32 Mn3 Mn1 110.28(5) . .
N43 Mn3 Mn1 59.02(5) . .
O403 Mn3 Mn1 115.28(4) . .
Os1 Mn3 Mn1 49.775(4) . .
O32 Mn3 Mn2 90.44(4) . .
O31 Mn3 Mn2 30.92(4) . .
N31 Mn3 Mn2 96.86(5) . .
N32 Mn3 Mn2 155.89(5) . .
N43 Mn3 Mn2 59.37(5) . .
O403 Mn3 Mn2 115.46(4) . .
Os1 Mn3 Mn2 49.752(4) . .
Mn1 Mn3 Mn2 59.422(4) . .
C1 O11 Mn1 124.56(12) . .
C101 O12 Mn1 130.93(13) . .
C3 O21 Mn2 123.76(12) . .
C201 O22 Mn2 130.84(13) . .
C5 O31 Mn3 125.32(12) . .
C301 O32 Mn3 130.96(13) . .
C401 O401 Mn1 121.72(14) . .
C401 O401 H40 109.7(14) . .
Mn1 O401 H40 108.2(17) . .
C402 O402 Mn2 126.30(14) . .
C402 O402 H40A 111.0(15) . .
Mn2 O402 H40A 121.5(15) . .
C403 O403 Mn3 122.26(13) . .
C403 O403 H40B 110.5(14) . .
Mn3 O403 H40B 115.4(16) . .
C11 N11 C13 121.99(16) . .
C11 N11 Mn1 126.80(13) . .
C13 N11 Mn1 110.50(12) . .
C17 N12 C14 120.47(16) . .
C17 N12 Mn1 124.92(14) . .
C14 N12 Mn1 114.43(12) . .
C21 N21 C23 122.52(16) . .
C21 N21 Mn2 126.44(13) . .
C23 N21 Mn2 110.50(12) . .
C27 N22 C24 120.42(17) . .
C27 N22 Mn2 124.60(15) . .
C24 N22 Mn2 114.86(12) . .
C31 N31 C33 121.33(16) . .
C31 N31 Mn3 126.42(13) . .
C33 N31 Mn3 111.20(12) . .
C37 N32 C34 119.84(16) . .
C37 N32 Mn3 124.80(14) . .
C34 N32 Mn3 114.86(12) . .
C41 N41 Mn1 159.70(15) . .
C42 N42 Mn2 161.92(16) . .
C43 N43 Mn3 158.97(16) . .
O11 C1 C2 121.41(16) . .
O11 C1 C6 117.76(16) . .
C2 C1 C6 120.83(16) . .
C1 C2 C3 118.97(16) . .
C1 C2 C11 120.87(16) . .
C3 C2 C11 120.15(16) . .
O21 C3 C4 121.29(16) . .
O21 C3 C2 118.03(16) . .
C4 C3 C2 120.69(16) . .
C3 C4 C5 119.40(16) . .
C3 C4 C21 121.00(16) . .
C5 C4 C21 119.56(16) . .
O31 C5 C6 121.60(16) . .
O31 C5 C4 118.25(16) . .
C6 C5 C4 120.15(16) . .
C5 C6 C1 119.61(16) . .
C5 C6 C31 121.40(16) . .
C1 C6 C31 118.95(16) . .
N11 C11 C2 120.72(16) . .
N11 C11 C12 119.32(16) . .
C2 C11 C12 119.81(16) . .
C11 C12 H12C 109.5 . .
C11 C12 H12B 109.5 . .
H12C C12 H12B 109.5 . .
C11 C12 H12A 109.5 . .
H12C C12 H12A 109.5 . .
H12B C12 H12A 109.5 . .
N11 C13 C14 108.72(15) . .
N11 C13 H13B 109.9 . .
C14 C13 H13B 109.9 . .
N11 C13 H13A 109.9 . .
C14 C13 H13A 109.9 . .
H13B C13 H13A 108.3 . .
N12 C14 C15 107.71(16) . .
N12 C14 C16 112.53(17) . .
C15 C14 C16 111.71(18) . .
N12 C14 C13 105.73(15) . .
C15 C14 C13 110.75(17) . .
C16 C14 C13 108.26(17) . .
C14 C15 H15A 109.5 . .
C14 C15 H15B 109.5 . .
H15A C15 H15B 109.5 . .
C14 C15 H15C 109.5 . .
H15A C15 H15C 109.5 . .
H15B C15 H15C 109.5 . .
C14 C16 H16B 109.5 . .
C14 C16 H16A 109.5 . .
H16B C16 H16A 109.5 . .
C14 C16 H16C 109.5 . .
H16B C16 H16C 109.5 . .
H16A C16 H16C 109.5 . .
N12 C17 C102 126.29(18) . .
N12 C17 H17 116.9 . .
C102 C17 H17 116.9 . .
N21 C21 C4 120.91(17) . .
N21 C21 C22 119.09(17) . .
C4 C21 C22 119.91(16) . .
C21 C22 H22C 109.5 . .
C21 C22 H22A 109.5 . .
H22C C22 H22A 109.5 . .
C21 C22 H22B 109.5 . .
H22C C22 H22B 109.5 . .
H22A C22 H22B 109.5 . .
N21 C23 C24 108.99(16) . .
N21 C23 H23A 109.9 . .
C24 C23 H23A 109.9 . .
N21 C23 H23B 109.9 . .
C24 C23 H23B 109.9 . .
H23A C23 H23B 108.3 . .
N22 C24 C25 108.04(17) . .
N22 C24 C26 112.39(17) . .
C25 C24 C26 111.29(18) . .
N22 C24 C23 105.76(16) . .
C25 C24 C23 110.74(17) . .
C26 C24 C23 108.51(18) . .
C24 C25 H25A 109.5 . .
C24 C25 H25C 109.5 . .
H25A C25 H25C 109.5 . .
C24 C25 H25B 109.5 . .
H25A C25 H25B 109.5 . .
H25C C25 H25B 109.5 . .
C24 C26 H26A 109.5 . .
C24 C26 H26C 109.5 . .
H26A C26 H26C 109.5 . .
C24 C26 H26B 109.5 . .
H26A C26 H26B 109.5 . .
H26C C26 H26B 109.5 . .
N22 C27 C202 126.81(19) . .
N22 C27 H27 116.6 . .
C202 C27 H27 116.6 . .
N31 C31 C6 121.53(17) . .
N31 C31 C32 118.64(16) . .
C6 C31 C32 119.68(16) . .
C31 C32 H32C 109.5 . .
C31 C32 H32B 109.5 . .
H32C C32 H32B 109.5 . .
C31 C32 H32A 109.5 . .
H32C C32 H32A 109.5 . .
H32B C32 H32A 109.5 . .
N31 C33 C34 109.11(16) . .
N31 C33 H33A 109.9 . .
C34 C33 H33A 109.9 . .
N31 C33 H33B 109.9 . .
C34 C33 H33B 109.9 . .
H33A C33 H33B 108.3 . .
N32 C34 C36 107.34(16) . .
N32 C34 C35 112.34(17) . .
C36 C34 C35 111.89(18) . .
N32 C34 C33 105.79(15) . .
C36 C34 C33 111.02(17) . .
C35 C34 C33 108.31(17) . .
C34 C35 H35C 109.5 . .
C34 C35 H35A 109.5 . .
H35C C35 H35A 109.5 . .
C34 C35 H35B 109.5 . .
H35C C35 H35B 109.5 . .
H35A C35 H35B 109.5 . .
C34 C36 H36A 109.5 . .
C34 C36 H36C 109.5 . .
H36A C36 H36C 109.5 . .
C34 C36 H36B 109.5 . .
H36A C36 H36B 109.5 . .
H36C C36 H36B 109.5 . .
N32 C37 C302 126.85(18) . .
N32 C37 H37 116.6 . .
C302 C37 H37 116.6 . .
N41 C41 Os1 178.69(18) . .
N42 C42 Os1 179.26(18) . .
N43 C43 Os1 178.50(17) . .
O12 C101 C102 121.64(18) . .
O12 C101 C106 119.77(17) . .
C102 C101 C106 118.57(17) . .
C103 C102 C101 120.62(18) . .
C103 C102 C17 116.07(18) . .
C101 C102 C17 123.24(18) . .
C104 C103 C102 121.34(19) . .
C104 C103 H10 119.3 . .
C102 C103 H10 119.3 . .
C103 C104 C105 117.23(18) . .
C103 C104 C120 119.81(19) . .
C105 C104 C120 122.95(19) . .
C106 C105 C104 124.23(19) . .
C106 C105 H10A 117.9 . .
C104 C105 H10A 117.9 . .
C105 C106 C101 117.99(18) . .
C105 C106 C110 121.44(18) . .
C101 C106 C110 120.54(17) . .
C111 C110 C112 107.41(18) . .
C111 C110 C106 109.62(17) . .
C112 C110 C106 112.05(17) . .
C111 C110 C113 109.46(17) . .
C112 C110 C113 107.23(18) . .
C106 C110 C113 110.96(17) . .
C110 C111 H11B 109.5 . .
C110 C111 H11C 109.5 . .
H11B C111 H11C 109.5 . .
C110 C111 H11A 109.5 . .
H11B C111 H11A 109.5 . .
H11C C111 H11A 109.5 . .
C110 C112 H11F 109.5 . .
C110 C112 H11E 109.5 . .
H11F C112 H11E 109.5 . .
C110 C112 H11D 109.5 . .
H11F C112 H11D 109.5 . .
H11E C112 H11D 109.5 . .
C110 C113 H11G 109.5 . .
C110 C113 H11H 109.5 . .
H11G C113 H11H 109.5 . .
C110 C113 H11I 109.5 . .
H11G C113 H11I 109.5 . .
H11H C113 H11I 109.5 . .
C122 C120 C121 109.6(2) . .
C122 C120 C123 108.6(2) . .
C121 C120 C123 107.7(2) . .
C122 C120 C104 109.25(19) . .
C121 C120 C104 109.34(19) . .
C123 C120 C104 112.26(18) . .
C120 C121 H12D 109.5 . .
C120 C121 H12E 109.5 . .
H12D C121 H12E 109.5 . .
C120 C121 H12F 109.5 . .
H12D C121 H12F 109.5 . .
H12E C121 H12F 109.5 . .
C120 C122 H12I 109.5 . .
C120 C122 H12H 109.5 . .
H12I C122 H12H 109.5 . .
C120 C122 H12G 109.5 . .
H12I C122 H12G 109.5 . .
H12H C122 H12G 109.5 . .
C120 C123 H12K 109.5 . .
C120 C123 H12J 109.5 . .
H12K C123 H12J 109.5 . .
C120 C123 H12L 109.5 . .
H12K C123 H12L 109.5 . .
H12J C123 H12L 109.5 . .
O22 C201 C202 121.99(18) . .
O22 C201 C206 119.51(18) . .
C202 C201 C206 118.48(18) . .
C203 C202 C201 120.51(19) . .
C203 C202 C27 116.53(19) . .
C201 C202 C27 122.95(18) . .
C204 C203 C202 121.7(2) . .
C204 C203 H20 119.2 . .
C202 C203 H20 119.2 . .
C203 C204 C205 117.19(19) . .
C203 C204 C220 119.7(2) . .
C205 C204 C220 123.0(2) . .
C206 C205 C204 124.2(2) . .
C206 C205 H20A 117.9 . .
C204 C205 H20A 117.9 . .
C205 C206 C201 117.8(2) . .
C205 C206 C210 121.67(19) . .
C201 C206 C210 120.49(18) . .
C212 C210 C206 110.34(18) . .
C212 C210 C211 106.7(2) . .
C206 C210 C211 112.28(19) . .
C212 C210 C213 109.84(18) . .
C206 C210 C213 110.23(19) . .
C211 C210 C213 107.3(2) . .
C210 C211 H21B 109.5 . .
C210 C211 H21A 109.5 . .
H21B C211 H21A 109.5 . .
C210 C211 H21C 109.5 . .
H21B C211 H21C 109.5 . .
H21A C211 H21C 109.5 . .
C210 C212 H21F 109.5 . .
C210 C212 H21D 109.5 . .
H21F C212 H21D 109.5 . .
C210 C212 H21E 109.5 . .
H21F C212 H21E 109.5 . .
H21D C212 H21E 109.5 . .
C210 C213 H21I 109.5 . .
C210 C213 H21H 109.5 . .
H21I C213 H21H 109.5 . .
C210 C213 H21G 109.5 . .
H21I C213 H21G 109.5 . .
H21H C213 H21G 109.5 . .
C223 C220 C222 108.5(2) . .
C223 C220 C221 108.63(19) . .
C222 C220 C221 109.6(2) . .
C223 C220 C204 112.2(2) . .
C222 C220 C204 108.58(18) . .
C221 C220 C204 109.36(18) . .
C220 C221 H22E 109.5 . .
C220 C221 H22D 109.5 . .
H22E C221 H22D 109.5 . .
C220 C221 H22F 109.5 . .
H22E C221 H22F 109.5 . .
H22D C221 H22F 109.5 . .
C220 C222 H22G 109.5 . .
C220 C222 H22H 109.5 . .
H22G C222 H22H 109.5 . .
C220 C222 H22I 109.5 . .
H22G C222 H22I 109.5 . .
H22H C222 H22I 109.5 . .
C220 C223 H22J 109.5 . .
C220 C223 H22K 109.5 . .
H22J C223 H22K 109.5 . .
C220 C223 H22L 109.5 . .
H22J C223 H22L 109.5 . .
H22K C223 H22L 109.5 . .
O32 C301 C302 122.00(18) . .
O32 C301 C306 119.63(17) . .
C302 C301 C306 118.37(17) . .
C303 C302 C301 120.62(18) . .
C303 C302 C37 116.83(18) . .
C301 C302 C37 122.55(18) . .
C304 C303 C302 121.63(19) . .
C304 C303 H30 119.2 . .
C302 C303 H30 119.2 . .
C303 C304 C305 116.86(18) . .
C303 C304 C320 120.32(19) . .
C305 C304 C320 122.81(19) . .
C306 C305 C304 124.39(19) . .
C306 C305 H30A 117.8 . .
C304 C305 H30A 117.8 . .
C305 C306 C301 118.07(18) . .
C305 C306 C310 121.48(18) . .
C301 C306 C310 120.45(17) . .
C313 C310 C306 111.51(17) . .
C313 C310 C311 108.49(17) . .
C306 C310 C311 109.45(16) . .
C313 C310 C312 106.92(17) . .
C306 C310 C312 110.44(16) . .
C311 C310 C312 109.98(17) . .
C310 C311 H31B 109.5 . .
C310 C311 H31C 109.5 . .
H31B C311 H31C 109.5 . .
C310 C311 H31A 109.5 . .
H31B C311 H31A 109.5 . .
H31C C311 H31A 109.5 . .
C310 C312 H31E 109.5 . .
C310 C312 H31D 109.5 . .
H31E C312 H31D 109.5 . .
C310 C312 H31F 109.5 . .
H31E C312 H31F 109.5 . .
H31D C312 H31F 109.5 . .
C310 C313 H31G 109.5 . .
C310 C313 H31I 109.5 . .
H31G C313 H31I 109.5 . .
C310 C313 H31H 109.5 . .
H31G C313 H31H 109.5 . .
H31I C313 H31H 109.5 . .
C322 C320 C323 108.33(19) . .
C322 C320 C321 109.2(2) . .
C323 C320 C321 108.1(2) . .
C322 C320 C304 109.16(18) . .
C323 C320 C304 112.23(18) . .
C321 C320 C304 109.76(18) . .
C320 C321 H32D 109.5 . .
C320 C321 H32F 109.5 . .
H32D C321 H32F 109.5 . .
C320 C321 H32E 109.5 . .
H32D C321 H32E 109.5 . .
H32F C321 H32E 109.5 . .
C320 C322 H32I 109.5 . .
C320 C322 H32G 109.5 . .
H32I C322 H32G 109.5 . .
C320 C322 H32H 109.5 . .
H32I C322 H32H 109.5 . .
H32G C322 H32H 109.5 . .
C320 C323 H32J 109.5 . .
C320 C323 H32K 109.5 . .
H32J C323 H32K 109.5 . .
C320 C323 H32L 109.5 . .
H32J C323 H32L 109.5 . .
H32K C323 H32L 109.5 . .
O401 C401 H40D 109.5 . .
O401 C401 H40E 109.5 . .
H40D C401 H40E 109.5 . .
O401 C401 H40C 109.5 . .
H40D C401 H40C 109.5 . .
H40E C401 H40C 109.5 . .
O402 C402 H40G 109.5 . .
O402 C402 H40F 109.5 . .
H40G C402 H40F 109.5 . .
O402 C402 H40H 109.5 . .
H40G C402 H40H 109.5 . .
H40F C402 H40H 109.5 . .
O403 C403 H40J 109.5 . .
O403 C403 H40K 109.5 . .
H40J C403 H40K 109.5 . .
O403 C403 H40I 109.5 . .
H40J C403 H40I 109.5 . .
H40K C403 H40I 109.5 . .
O103 Cl1 O102 110.2(2) . .
O103 Cl1 O101 108.93(15) . .
O102 Cl1 O101 110.34(16) . .
O103 Cl1 O104 108.6(3) . .
O102 Cl1 O104 108.05(17) . .
O101 Cl1 O104 110.8(2) . .
O105 Cl2 O108 107.3(4) . .
O105 Cl2 O107 104.6(5) . .
O108 Cl2 O107 109.5(4) . .
O105 Cl2 O106 117.8(5) . .
O108 Cl2 O106 109.6(3) . .
O107 Cl2 O106 107.8(4) . .
C1M O1M H1MO 110(3) . .
O1M C1M H1M1 109.5 . .
O1M C1M H1M2 109.5 . .
H1M1 C1M H1M2 109.5 . .
O1M C1M H1M3 109.5 . .
H1M1 C1M H1M3 109.5 . .
H1M2 C1M H1M3 109.5 . .
O2M C2M H2M1 109.5 . .
O2M C2M H2M2 109.5 . .
H2M1 C2M H2M2 109.5 . .
O2M C2M H2M3 109.5 . .
H2M1 C2M H2M3 109.5 . .
H2M2 C2M H2M3 109.5 . .
O3M C3M H3M1 109.5 . .
O3M C3M H3M2 109.5 . .
H3M1 C3M H3M2 109.5 . .
O3M C3M H3M3 109.5 . .
H3M1 C3M H3M3 109.5 . .
H3M2 C3M H3M3 109.5 . .
C4M O4M H4MO 97(3) . .
O4M C4M H4M1 109.5 . .
O4M C4M H4M2 109.5 . .
H4M1 C4M H4M2 109.5 . .
O4M C4M H4M3 109.5 . .
H4M1 C4M H4M3 109.5 . .
H4M2 C4M H4M3 109.5 . .
O5M O5M C5M 125.5(11) 3_656 .
O5MC O5MB C5MC 55.4(9) . .
C5MC O5MC O5MB 67.6(11) . .
O5MC C5MC O5MB 57.0(10) . .
O6M C6M H6M1 109.4 . .
O6M C6M H6M2 109.5 . .
H6M1 C6M H6M2 109.5 . .
O6M C6M H6M3 109.5 . .
H6M1 C6M H6M3 109.5 . .
H6M2 C6M H6M3 109.5 . .
O7M C7M H7M1 109.5 . .
O7M C7M H7M2 109.5 . .
H7M1 C7M H7M2 109.5 . .
O7M C7M H7M3 109.5 . .
H7M1 C7M H7M3 109.5 . .
H7M2 C7M H7M3 109.5 . .

loop_
_geom_bond_atom_site_label_1
_geom_bond_atom_site_label_2
_geom_bond_distance
_geom_bond_site_symmetry_2
Os1 C41 2.048(2) 3_666
Os1 C41 2.048(2) .
Os1 C42 2.0486(19) .
Os1 C42 2.0486(19) 3_666
Os1 C43 2.0493(19) .
Os1 C43 2.0495(19) 3_666
Os1 Mn1 5.3036(4) .
Os1 Mn3 5.3163(3) .
Os1 Mn2 5.3292(4) .
Mn1 O12 1.8747(14) .
Mn1 O11 1.8876(13) .
Mn1 N11 1.9791(16) .
Mn1 N12 1.9803(16) .
Mn1 N41 2.1817(17) .
Mn1 O401 2.3780(15) .
Mn1 Mn2 6.8082(5) .
Mn1 Mn3 6.8467(5) .
Mn2 O22 1.8751(14) .
Mn2 O21 1.8918(13) .
Mn2 N22 1.9812(17) .
Mn2 N21 1.9856(16) .
Mn2 N42 2.1919(17) .
Mn2 O402 2.3115(15) .
Mn2 Mn3 6.8897(5) .
Mn3 O32 1.8707(14) .
Mn3 O31 1.8975(13) .
Mn3 N31 1.9789(16) .
Mn3 N32 1.9838(16) .
Mn3 N43 2.1957(17) .
Mn3 O403 2.3338(15) .
O11 C1 1.310(2) .
O12 C101 1.321(2) .
O21 C3 1.306(2) .
O22 C201 1.322(2) .
O31 C5 1.308(2) .
O32 C301 1.321(2) .
O401 C401 1.422(3) .
O401 H40 0.863(10) .
O402 C402 1.424(3) .
O402 H40A 0.863(10) .
O403 C403 1.427(3) .
O403 H40B 0.864(10) .
N11 C11 1.302(2) .
N11 C13 1.474(2) .
N12 C17 1.290(3) .
N12 C14 1.494(2) .
N21 C21 1.301(3) .
N21 C23 1.476(2) .
N22 C27 1.288(3) .
N22 C24 1.494(3) .
N31 C31 1.300(2) .
N31 C33 1.474(2) .
N32 C37 1.291(3) .
N32 C34 1.496(2) .
N41 C41 1.152(3) .
N42 C42 1.151(3) .
N43 C43 1.151(3) .
C1 C2 1.418(3) .
C1 C6 1.425(3) .
C2 C3 1.429(3) .
C2 C11 1.462(2) .
C3 C4 1.424(3) .
C4 C5 1.428(2) .
C4 C21 1.461(3) .
C5 C6 1.420(3) .
C6 C31 1.457(3) .
C11 C12 1.506(3) .
C12 H12C 0.9800 .
C12 H12B 0.9800 .
C12 H12A 0.9800 .
C13 C14 1.536(3) .
C13 H13B 0.9900 .
C13 H13A 0.9900 .
C14 C15 1.526(3) .
C14 C16 1.530(3) .
C15 H15A 0.9800 .
C15 H15B 0.9800 .
C15 H15C 0.9800 .
C16 H16B 0.9800 .
C16 H16A 0.9800 .
C16 H16C 0.9800 .
C17 C102 1.440(3) .
C17 H17 0.9500 .
C21 C22 1.514(3) .
C22 H22C 0.9800 .
C22 H22A 0.9800 .
C22 H22B 0.9800 .
C23 C24 1.535(3) .
C23 H23A 0.9900 .
C23 H23B 0.9900 .
C24 C25 1.530(3) .
C24 C26 1.534(3) .
C25 H25A 0.9800 .
C25 H25C 0.9800 .
C25 H25B 0.9800 .
C26 H26A 0.9800 .
C26 H26C 0.9800 .
C26 H26B 0.9800 .
C27 C202 1.439(3) .
C27 H27 0.9500 .
C31 C32 1.512(3) .
C32 H32C 0.9800 .
C32 H32B 0.9800 .
C32 H32A 0.9800 .
C33 C34 1.532(3) .
C33 H33A 0.9900 .
C33 H33B 0.9900 .
C34 C36 1.527(3) .
C34 C35 1.528(3) .
C35 H35C 0.9800 .
C35 H35A 0.9800 .
C35 H35B 0.9800 .
C36 H36A 0.9800 .
C36 H36C 0.9800 .
C36 H36B 0.9800 .
C37 C302 1.432(3) .
C37 H37 0.9500 .
C101 C102 1.419(3) .
C101 C106 1.422(3) .
C102 C103 1.411(3) .
C103 C104 1.378(3) .
C103 H10 0.9500 .
C104 C105 1.403(3) .
C104 C120 1.538(3) .
C105 C106 1.393(3) .
C105 H10A 0.9500 .
C106 C110 1.537(3) .
C110 C111 1.536(3) .
C110 C112 1.537(3) .
C110 C113 1.537(3) .
C111 H11B 0.9800 .
C111 H11C 0.9800 .
C111 H11A 0.9800 .
C112 H11F 0.9800 .
C112 H11E 0.9800 .
C112 H11D 0.9800 .
C113 H11G 0.9800 .
C113 H11H 0.9800 .
C113 H11I 0.9800 .
C120 C122 1.523(4) .
C120 C121 1.530(3) .
C120 C123 1.531(3) .
C121 H12D 0.9800 .
C121 H12E 0.9800 .
C121 H12F 0.9800 .
C122 H12I 0.9800 .
C122 H12H 0.9800 .
C122 H12G 0.9800 .
C123 H12K 0.9800 .
C123 H12J 0.9800 .
C123 H12L 0.9800 .
C201 C202 1.419(3) .
C201 C206 1.424(3) .
C202 C203 1.406(3) .
C203 C204 1.374(3) .
C203 H20 0.9500 .
C204 C205 1.400(3) .
C204 C220 1.541(3) .
C205 C206 1.394(3) .
C205 H20A 0.9500 .
C206 C210 1.537(3) .
C210 C212 1.536(3) .
C210 C211 1.539(3) .
C210 C213 1.541(3) .
C211 H21B 0.9800 .
C211 H21A 0.9800 .
C211 H21C 0.9800 .
C212 H21F 0.9800 .
C212 H21D 0.9800 .
C212 H21E 0.9800 .
C213 H21I 0.9800 .
C213 H21H 0.9800 .
C213 H21G 0.9800 .
C220 C223 1.529(4) .
C220 C222 1.530(3) .
C220 C221 1.536(3) .
C221 H22E 0.9800 .
C221 H22D 0.9800 .
C221 H22F 0.9800 .
C222 H22G 0.9800 .
C222 H22H 0.9800 .
C222 H22I 0.9800 .
C223 H22J 0.9800 .
C223 H22K 0.9800 .
C223 H22L 0.9800 .
C301 C302 1.418(3) .
C301 C306 1.423(3) .
C302 C303 1.410(3) .
C303 C304 1.378(3) .
C303 H30 0.9500 .
C304 C305 1.404(3) .
C304 C320 1.537(3) .
C305 C306 1.391(3) .
C305 H30A 0.9500 .
C306 C310 1.535(3) .
C310 C313 1.533(3) .
C310 C311 1.537(3) .
C310 C312 1.541(3) .
C311 H31B 0.9800 .
C311 H31C 0.9800 .
C311 H31A 0.9800 .
C312 H31E 0.9800 .
C312 H31D 0.9800 .
C312 H31F 0.9800 .
C313 H31G 0.9800 .
C313 H31I 0.9800 .
C313 H31H 0.9800 .
C320 C322 1.531(3) .
C320 C323 1.532(3) .
C320 C321 1.533(3) .
C321 H32D 0.9800 .
C321 H32F 0.9800 .
C321 H32E 0.9800 .
C322 H32I 0.9800 .
C322 H32G 0.9800 .
C322 H32H 0.9800 .
C323 H32J 0.9800 .
C323 H32K 0.9800 .
C323 H32L 0.9800 .
C401 H40D 0.9800 .
C401 H40E 0.9800 .
C401 H40C 0.9800 .
C402 H40G 0.9800 .
C402 H40F 0.9800 .
C402 H40H 0.9800 .
C403 H40J 0.9800 .
C403 H40K 0.9800 .
C403 H40I 0.9800 .
Cl1 O103 1.412(3) .
Cl1 O102 1.412(2) .
Cl1 O101 1.415(2) .
Cl1 O104 1.417(3) .
Cl2 O105 1.314(10) .
Cl2 O108 1.368(7) .
Cl2 O107 1.426(5) .
Cl2 O106 1.444(5) .
O1M C1M 1.378(4) .
O1M H1MO 0.95(5) .
C1M H1M1 0.9800 .
C1M H1M2 0.9800 .
C1M H1M3 0.9800 .
O2M C2M 1.425(4) .
C2M H2M1 0.9800 .
C2M H2M2 0.9800 .
C2M H2M3 0.9800 .
O3M C3M 1.403(5) .
C3M H3M1 0.9800 .
C3M H3M2 0.9800 .
C3M H3M3 0.9800 .
O4M C4M 1.389(4) .
O4M H4MO 0.88(5) .
C4M H4M1 0.9800 .
C4M H4M2 0.9800 .
C4M H4M3 0.9800 .
O5M O5M 1.181(13) 3_656
O5M C5M 1.404(11) .
C5M H5M1 0.9800 .
C5M H5M2 0.9800 .
C5M H5M3 0.9800 .
O5MB O5MC 1.62(3) .
O5MB C5MC 1.791(15) .
O5MC C5MC 1.60(2) .
O6M C6M 1.482(10) .
C6M H6M1 0.9800 .
C6M H6M2 0.9800 .
C6M H6M3 0.9800 .
O7M C7M 1.51(2) .
C7M H7M1 0.9800 .
C7M H7M2 0.9800 .
C7M H7M3 0.9800 .
